data_2220438
loop_
_publ_author_name
'Cang, Hui'
'Jin, Dong'
'Wang, Si-Qing'
'Xu, Bin'
'Wang, Jin-Tang'

_publ_section_title
;
 <i>N</i>-(4,5-Diazafluoren-9-ylidene)-4-methylaniline
;
_journal_coeditor_code BX2187
_journal_issue 1
_journal_name_full 'Acta Crystallographica Section E'
_journal_page_first o6
_journal_paper_doi 10.1107/S1600536808039627
_journal_volume 65
_journal_year 2009
_chemical_formula_iupac 'C18 H13 N3'
_chemical_formula_moiety 'C18 H13 N3'
_chemical_formula_sum 'C18 H13 N3'
_chemical_formula_weight 271.31
_chemical_name_systematic
;
<i>N</i>-(4,5-Diazafluoren-9-ylidene)-4-methylaniline
;
_space_group_IT_number 2
_symmetry_cell_setting triclinic
_symmetry_space_group_name_Hall '-P 1'
_symmetry_space_group_name_H-M 'P -1'
_atom_sites_solution_hydrogens geom
_atom_sites_solution_primary direct
_atom_sites_solution_secondary difmap
_audit_creation_method SHELXL-97
_cell_angle_alpha 77.11(3)
_cell_angle_beta 87.48(3)
_cell_angle_gamma 85.79(3)
_cell_formula_units_Z 2
_cell_length_a 7.5970(15)
_cell_length_b 8.6100(17)
_cell_length_c 10.998(2)
_cell_measurement_reflns_used 25
_cell_measurement_temperature 293(2)
_cell_measurement_theta_max 13
_cell_measurement_theta_min 10
_cell_volume 699.1(2)
_computing_cell_refinement 'CAD-4 Software (Enraf--Nonius, 1985)'
_computing_data_collection 'CAD-4 Software (Enraf--Nonius, 1985)'
_computing_data_reduction 'XCAD4 (Harms & Wocadlo, 1995)'
_computing_molecular_graphics 'SHELXTL (Sheldrick, 2008)'
_computing_publication_material 'SHELXTL (Sheldrick, 2008)'
_computing_structure_refinement 'SHELXL97 (Sheldrick, 2008)'
_computing_structure_solution 'SHELXS97 (Sheldrick, 2008)'
_diffrn_ambient_temperature 293(2)
_diffrn_measured_fraction_theta_full 1.000
_diffrn_measured_fraction_theta_max 1.000
_diffrn_measurement_device_type 'Enraf--Nonius CAD-4'
_diffrn_measurement_method \w/2\q
_diffrn_radiation_monochromator graphite
_diffrn_radiation_source 'fine-focus sealed tube'
_diffrn_radiation_type MoK\a
_diffrn_radiation_wavelength 0.71073
_diffrn_reflns_av_R_equivalents 0.0255
_diffrn_reflns_av_sigmaI/netI 0.0406
_diffrn_reflns_limit_h_max 9
_diffrn_reflns_limit_h_min -9
_diffrn_reflns_limit_k_max 10
_diffrn_reflns_limit_k_min -9
_diffrn_reflns_limit_l_max 13
_diffrn_reflns_limit_l_min 0
_diffrn_reflns_number 2742
_diffrn_reflns_theta_full 25.27
_diffrn_reflns_theta_max 25.27
_diffrn_reflns_theta_min 1.90
_diffrn_standards_decay_% 0
_diffrn_standards_interval_count 200
_diffrn_standards_interval_time 120
_diffrn_standards_number 3
_exptl_absorpt_coefficient_mu 0.078
_exptl_absorpt_correction_T_max 0.9845
_exptl_absorpt_correction_T_min 0.9769
_exptl_absorpt_correction_type psi-scan
_exptl_absorpt_process_details '(North <i>et al.</i>,  1968)'
_exptl_crystal_colour yellow
_exptl_crystal_density_diffrn 1.289
_exptl_crystal_density_method 'not measured'
_exptl_crystal_description plate
_exptl_crystal_F_000 284
_exptl_crystal_size_max 0.30
_exptl_crystal_size_mid 0.20
_exptl_crystal_size_min 0.20
_refine_diff_density_max 0.502
_refine_diff_density_min -0.279
_refine_ls_extinction_method none
_refine_ls_goodness_of_fit_ref 1.005
_refine_ls_hydrogen_treatment constr
_refine_ls_matrix_type full
_refine_ls_number_parameters 190
_refine_ls_number_reflns 2534
_refine_ls_number_restraints 0
_refine_ls_restrained_S_all 1.005
_refine_ls_R_factor_all 0.0871
_refine_ls_R_factor_gt 0.0582
_refine_ls_shift/su_max 0.000
_refine_ls_shift/su_mean 0.000
_refine_ls_structure_factor_coef Fsqd
_refine_ls_weighting_details 'calc w=1/[\s^2^(Fo^2^)+(0.05P)^2^+0.85P] where P=(Fo^2^+2Fc^2^)/3'
_refine_ls_weighting_scheme calc
_refine_ls_wR_factor_gt 0.1337
_refine_ls_wR_factor_ref 0.1666
_reflns_number_gt 1829
_reflns_number_total 2534
_reflns_threshold_expression I>2\s(I)
_cod_data_source_file bx2187.cif
_cod_data_source_block I
_cod_depositor_comments
;
The following automatic conversions were performed:
'_symmetry_cell_setting' value 'Triclinic' changed to 'triclinic'
according to '/home/saulius/struct/CIF-dictionaries/cif_core.dic'
dictionary named 'cif_core.dic' version 2.4.1 from 2010-06-29.

Automatic conversion script
Id: cif_fix_enum 1527 2010-12-29 10:47:43Z saulius 

The following automatic conversions were performed:

'_symmetry_cell_setting' value 'Triclinic' changed to 'triclinic'
according to /home/saulius/struct/CIF-dictionaries/cif_core.dic
dictionary named 'cif_core.dic' version 2.4.1 from 2010-06-29.

Automatic conversion script
Id: cif_fix_values 1715 2011-07-08 13:25:40Z adriana 
;
_cod_database_code 2220438
_cod_database_fobs_code 2220438

loop_
_symmetry_equiv_pos_as_xyz
'x, y, z'
'-x, -y, -z'

loop_
_atom_site_type_symbol
_atom_site_label
_atom_site_fract_x
_atom_site_fract_y
_atom_site_fract_z
_atom_site_U_iso_or_equiv
_atom_site_adp_type
_atom_site_calc_flag
_atom_site_refinement_flags
_atom_site_occupancy
_atom_site_disorder_assembly
_atom_site_disorder_group
N N1 0.2577(3) 1.3579(3) 0.5598(2) 0.0539(7) Uani d . 1 . .
C C1 0.0220(6) 1.2134(6) 1.0717(3) 0.0953(14) Uani d . 1 . .
H H1B -0.0898 1.2705 1.0794 0.143 Uiso calc R 1 . .
H H1C 0.1063 1.2457 1.1223 0.143 Uiso calc R 1 . .
H H1D 0.0091 1.1008 1.0992 0.143 Uiso calc R 1 . .
N N2 0.2970(3) 0.8734(3) 0.3984(2) 0.0507(6) Uani d . 1 . .
C C2 0.0855(5) 1.2499(5) 0.9378(3) 0.0658(9) Uani d . 1 . .
N N3 0.4535(3) 1.1454(3) 0.2071(2) 0.0526(6) Uani d . 1 . .
C C3 0.2450(4) 1.1836(4) 0.8993(3) 0.0584(8) Uani d . 1 . .
H H3B 0.3152 1.1156 0.9583 0.070 Uiso calc R 1 . .
C C4 0.3018(4) 1.2158(4) 0.7759(3) 0.0551(8) Uani d . 1 . .
H H4A 0.4094 1.1703 0.7528 0.066 Uiso calc R 1 . .
C C5 0.1987(4) 1.3158(3) 0.6866(3) 0.0501(7) Uani d . 1 . .
C C6 0.0411(4) 1.3877(4) 0.7236(3) 0.0602(8) Uani d . 1 . .
H H6A -0.0268 1.4590 0.6650 0.072 Uiso calc R 1 . .
C C7 -0.0137(5) 1.3531(5) 0.8469(3) 0.0723(10) Uani d . 1 . .
H H7A -0.1203 1.4002 0.8701 0.087 Uiso calc R 1 . .
C C8 0.2867(4) 1.2521(3) 0.4951(2) 0.0432(6) Uani d . 1 . .
C C9 0.2518(3) 1.0803(3) 0.5183(2) 0.0398(6) Uani d . 1 . .
C C10 0.1712(4) 0.9757(3) 0.6156(3) 0.0463(7) Uani d . 1 . .
H H10A 0.1279 1.0086 0.6868 0.056 Uiso calc R 1 . .
C C11 0.1576(4) 0.8219(4) 0.6030(3) 0.0490(7) Uani d . 1 . .
H H11A 0.1044 0.7485 0.6663 0.059 Uiso calc R 1 . .
C C12 0.2236(4) 0.7763(4) 0.4952(3) 0.0537(8) Uani d . 1 . .
H H12A 0.2157 0.6705 0.4907 0.064 Uiso calc R 1 . .
C C13 0.3085(3) 1.0227(3) 0.4114(2) 0.0421(6) Uani d . 1 . .
C C14 0.3829(3) 1.1547(3) 0.3185(2) 0.0429(6) Uani d . 1 . .
C C15 0.5163(4) 1.2817(4) 0.1427(3) 0.0586(8) Uani d . 1 . .
H H15A 0.5670 1.2820 0.0641 0.070 Uiso calc R 1 . .
C C16 0.5114(4) 1.4213(4) 0.1839(3) 0.0617(9) Uani d . 1 . .
H H16A 0.5590 1.5111 0.1338 0.074 Uiso calc R 1 . .
C C17 0.4364(4) 1.4296(4) 0.2994(3) 0.0545(8) Uani d . 1 . .
H H17A 0.4317 1.5228 0.3292 0.065 Uiso calc R 1 . .
C C18 0.3691(4) 1.2917(3) 0.3673(2) 0.0457(7) Uani d . 1 . .

loop_
_atom_site_aniso_label
_atom_site_aniso_U_11
_atom_site_aniso_U_22
_atom_site_aniso_U_33
_atom_site_aniso_U_12
_atom_site_aniso_U_13
_atom_site_aniso_U_23
N1 0.0653(17) 0.0495(14) 0.0480(14) 0.0060(12) 0.0035(12) -0.0170(11)
C1 0.086(3) 0.149(4) 0.054(2) -0.014(3) 0.016(2) -0.029(2)
N2 0.0502(15) 0.0541(15) 0.0501(14) 0.0092(11) -0.0023(11) -0.0200(12)
C2 0.058(2) 0.097(3) 0.0483(18) -0.0093(18) 0.0060(16) -0.0284(18)
N3 0.0500(15) 0.0690(17) 0.0361(13) 0.0112(12) -0.0010(11) -0.0111(12)
C3 0.059(2) 0.072(2) 0.0459(17) 0.0002(16) -0.0022(14) -0.0174(15)
C4 0.0563(19) 0.0615(19) 0.0507(18) 0.0054(15) 0.0036(14) -0.0233(15)
C5 0.0569(18) 0.0489(16) 0.0487(17) 0.0000(13) 0.0049(14) -0.0220(13)
C6 0.0562(19) 0.068(2) 0.057(2) 0.0105(15) 0.0007(15) -0.0220(16)
C7 0.055(2) 0.106(3) 0.060(2) 0.0086(19) 0.0085(17) -0.036(2)
C8 0.0416(15) 0.0473(15) 0.0401(15) 0.0086(12) -0.0030(12) -0.0117(12)
C9 0.0340(14) 0.0480(15) 0.0382(14) 0.0065(11) -0.0050(11) -0.0135(12)
C10 0.0424(15) 0.0585(18) 0.0401(15) 0.0051(13) -0.0046(12) -0.0171(13)
C11 0.0469(17) 0.0540(18) 0.0452(16) 0.0011(13) -0.0054(13) -0.0096(13)
C12 0.0573(19) 0.0476(17) 0.0589(19) 0.0029(14) -0.0046(15) -0.0186(15)
C13 0.0368(15) 0.0523(16) 0.0375(14) 0.0120(12) -0.0069(11) -0.0142(12)
C14 0.0348(14) 0.0567(17) 0.0363(14) 0.0108(12) -0.0068(11) -0.0116(12)
C15 0.0571(19) 0.081(2) 0.0335(15) 0.0107(17) 0.0004(13) -0.0087(15)
C16 0.062(2) 0.074(2) 0.0424(17) 0.0018(16) -0.0010(15) -0.0003(15)
C17 0.0590(19) 0.0542(18) 0.0468(17) 0.0046(14) -0.0015(14) -0.0062(14)
C18 0.0436(16) 0.0542(17) 0.0366(14) 0.0103(12) -0.0056(12) -0.0078(12)

loop_
_atom_type_symbol
_atom_type_description
_atom_type_scat_dispersion_real
_atom_type_scat_dispersion_imag
_atom_type_scat_source
C C 0.0033 0.0016 'International Tables Vol C Tables 4.2.6.8 and 6.1.1.4'
H H 0.0000 0.0000 'International Tables Vol C Tables 4.2.6.8 and 6.1.1.4'
N N 0.0061 0.0033 'International Tables Vol C Tables 4.2.6.8 and 6.1.1.4'

loop_
_geom_angle_atom_site_label_1
_geom_angle_atom_site_label_2
_geom_angle_atom_site_label_3
_geom_angle_site_symmetry_1
_geom_angle_site_symmetry_3
_geom_angle
_geom_angle_publ_flag
C8 N1 C5 . . 121.0(3) ?
C2 C1 H1B . . 109.5 ?
C2 C1 H1C . . 109.5 ?
H1B C1 H1C . . 109.5 ?
C2 C1 H1D . . 109.5 ?
H1B C1 H1D . . 109.5 ?
H1C C1 H1D . . 109.5 ?
C12 N2 C13 . . 115.1(2) ?
C7 C2 C3 . . 117.2(3) ?
C7 C2 C1 . . 120.8(3) ?
C3 C2 C1 . . 122.0(4) ?
C14 N3 C15 . . 114.0(3) ?
C4 C3 C2 . . 121.8(3) ?
C4 C3 H3B . . 119.1 ?
C2 C3 H3B . . 119.1 ?
C3 C4 C5 . . 119.9(3) ?
C3 C4 H4A . . 120.0 ?
C5 C4 H4A . . 120.0 ?
C4 C5 C6 . . 119.2(3) ?
C4 C5 N1 . . 121.3(3) ?
C6 C5 N1 . . 119.3(3) ?
C7 C6 C5 . . 119.9(3) ?
C7 C6 H6A . . 120.1 ?
C5 C6 H6A . . 120.1 ?
C6 C7 C2 . . 121.9(3) ?
C6 C7 H7A . . 119.1 ?
C2 C7 H7A . . 119.1 ?
N1 C8 C9 . . 133.1(3) ?
N1 C8 C18 . . 121.3(3) ?
C9 C8 C18 . . 105.6(2) ?
C10 C9 C13 . . 117.7(3) ?
C10 C9 C8 . . 133.8(2) ?
C13 C9 C8 . . 108.3(2) ?
C11 C10 C9 . . 117.7(3) ?
C11 C10 H10A . . 121.2 ?
C9 C10 H10A . . 121.2 ?
C10 C11 C12 . . 119.8(3) ?
C10 C11 H11A . . 120.1 ?
C12 C11 H11A . . 120.1 ?
N2 C12 C11 . . 124.6(3) ?
N2 C12 H12A . . 117.7 ?
C11 C12 H12A . . 117.7 ?
N2 C13 C9 . . 125.1(3) ?
N2 C13 C14 . . 126.4(2) ?
C9 C13 C14 . . 108.5(2) ?
N3 C14 C18 . . 125.3(3) ?
N3 C14 C13 . . 126.1(3) ?
C18 C14 C13 . . 108.6(2) ?
N3 C15 C16 . . 124.8(3) ?
N3 C15 H15A . . 117.6 ?
C16 C15 H15A . . 117.6 ?
C15 C16 C17 . . 120.6(3) ?
C15 C16 H16A . . 119.7 ?
C17 C16 H16A . . 119.7 ?
C18 C17 C16 . . 115.9(3) ?
C18 C17 H17A . . 122.0 ?
C16 C17 H17A . . 122.0 ?
C17 C18 C14 . . 119.4(3) ?
C17 C18 C8 . . 131.6(3) ?
C14 C18 C8 . . 108.9(2) ?

loop_
_geom_bond_atom_site_label_1
_geom_bond_atom_site_label_2
_geom_bond_site_symmetry_2
_geom_bond_distance
_geom_bond_publ_flag
N1 C8 . 1.277(3) ?
N1 C5 . 1.422(4) ?
C1 C2 . 1.501(5) ?
C1 H1B . 0.9600 ?
C1 H1C . 0.9600 ?
C1 H1D . 0.9600 ?
N2 C12 . 1.327(4) ?
N2 C13 . 1.334(4) ?
C2 C7 . 1.388(5) ?
C2 C3 . 1.391(5) ?
N3 C14 . 1.332(3) ?
N3 C15 . 1.337(4) ?
C3 C4 . 1.380(4) ?
C3 H3B . 0.9300 ?
C4 C5 . 1.382(4) ?
C4 H4A . 0.9300 ?
C5 C6 . 1.394(4) ?
C6 C7 . 1.374(4) ?
C6 H6A . 0.9300 ?
C7 H7A . 0.9300 ?
C8 C9 . 1.486(4) ?
C8 C18 . 1.491(4) ?
C9 C10 . 1.387(4) ?
C9 C13 . 1.414(4) ?
C10 C11 . 1.373(4) ?
C10 H10A . 0.9300 ?
C11 C12 . 1.392(4) ?
C11 H11A . 0.9300 ?
C12 H12A . 0.9300 ?
C13 C14 . 1.477(4) ?
C14 C18 . 1.397(4) ?
C15 C16 . 1.374(5) ?
C15 H15A . 0.9300 ?
C16 C17 . 1.383(4) ?
C16 H16A . 0.9300 ?
C17 C18 . 1.375(4) ?
C17 H17A . 0.9300 ?

loop_
_geom_torsion_atom_site_label_1
_geom_torsion_atom_site_label_2
_geom_torsion_atom_site_label_3
_geom_torsion_atom_site_label_4
_geom_torsion_site_symmetry_1
_geom_torsion_site_symmetry_2
_geom_torsion_site_symmetry_3
_geom_torsion_site_symmetry_4
_geom_torsion
_geom_torsion_publ_flag
C7 C2 C3 C4 . . . . -1.2(5) ?
C1 C2 C3 C4 . . . . 179.2(3) ?
C2 C3 C4 C5 . . . . -0.4(5) ?
C3 C4 C5 C6 . . . . 2.5(5) ?
C3 C4 C5 N1 . . . . 176.7(3) ?
C8 N1 C5 C4 . . . . 63.1(4) ?
C8 N1 C5 C6 . . . . -122.7(3) ?
C4 C5 C6 C7 . . . . -2.9(5) ?
N1 C5 C6 C7 . . . . -177.3(3) ?
C5 C6 C7 C2 . . . . 1.3(6) ?
C3 C2 C7 C6 . . . . 0.7(6) ?
C1 C2 C7 C6 . . . . -179.7(4) ?
C5 N1 C8 C9 . . . . 8.7(5) ?
C5 N1 C8 C18 . . . . -172.5(3) ?
N1 C8 C9 C10 . . . . 2.4(5) ?
C18 C8 C9 C10 . . . . -176.5(3) ?
N1 C8 C9 C13 . . . . 178.6(3) ?
C18 C8 C9 C13 . . . . -0.3(3) ?
C13 C9 C10 C11 . . . . 2.2(4) ?
C8 C9 C10 C11 . . . . 178.1(3) ?
C9 C10 C11 C12 . . . . 0.0(4) ?
C13 N2 C12 C11 . . . . 1.5(4) ?
C10 C11 C12 N2 . . . . -2.0(5) ?
C12 N2 C13 C9 . . . . 0.9(4) ?
C12 N2 C13 C14 . . . . -179.6(3) ?
C10 C9 C13 N2 . . . . -2.8(4) ?
C8 C9 C13 N2 . . . . -179.6(2) ?
C10 C9 C13 C14 . . . . 177.7(2) ?
C8 C9 C13 C14 . . . . 0.8(3) ?
C15 N3 C14 C18 . . . . 1.2(4) ?
C15 N3 C14 C13 . . . . -178.0(3) ?
N2 C13 C14 N3 . . . . -1.2(4) ?
C9 C13 C14 N3 . . . . 178.4(2) ?
N2 C13 C14 C18 . . . . 179.5(3) ?
C9 C13 C14 C18 . . . . -1.0(3) ?
C14 N3 C15 C16 . . . . 0.0(4) ?
N3 C15 C16 C17 . . . . -0.6(5) ?
C15 C16 C17 C18 . . . . -0.1(4) ?
C16 C17 C18 C14 . . . . 1.2(4) ?
C16 C17 C18 C8 . . . . 177.0(3) ?
N3 C14 C18 C17 . . . . -1.9(4) ?
C13 C14 C18 C17 . . . . 177.4(2) ?
N3 C14 C18 C8 . . . . -178.6(2) ?
C13 C14 C18 C8 . . . . 0.7(3) ?
N1 C8 C18 C17 . . . . 4.5(5) ?
C9 C8 C18 C17 . . . . -176.4(3) ?
N1 C8 C18 C14 . . . . -179.3(3) ?
C9 C8 C18 C14 . . . . -0.3(3) ?

loop_
_cod_related_entry_id
_cod_related_entry_database
_cod_related_entry_code
1 ChemSpider 30655682
